data_2102573
loop_
_publ_author_name
'Glidewell, Christopher'
'Low, John N.'
'Skakle, Janet M.S.'
'Wardell, Solange M. S. V.'
'Wardell, James L.'

_publ_section_title
;
 Isomeric iodo-<i>N</i>-(nitrobenzyl)anilines: interplay of hard and
 soft hydrogen bonds, iodo&#x00B7;&#x00B7;&#x00B7;nitro interactions
 and aromatic \p&#x00B7;&#x00B7;&#x00B7;\p stacking interactions
;
_journal_issue 4
_journal_name_full 'Acta Crystallographica Section B'
_journal_page_first 472
_journal_page_last 480
_journal_paper_doi 10.1107/S0108768104012017
_journal_volume 60
_journal_year 2004
_chemical_formula_moiety 'C13 H11 I N2 O2'
_chemical_formula_sum 'C13 H11 I N2 O2'
_chemical_formula_weight 354.14
_chemical_name_systematic
;
4-Iodo-N-(3-nitrobenzyl))aniline
;
_space_group_IT_number 14
_symmetry_cell_setting monoclinic
_symmetry_space_group_name_Hall '-P 2ybc'
_symmetry_space_group_name_H-M 'P 1 21/c 1'
_atom_sites_solution_hydrogens geom
_atom_sites_solution_primary direct
_atom_sites_solution_secondary difmap
_cell_angle_alpha 90.00
_cell_angle_beta 94.316(2)
_cell_angle_gamma 90.00
_cell_formula_units_Z 4
_cell_length_a 21.2778(15)
_cell_length_b 8.1809(5)
_cell_length_c 7.2793(4)
_cell_measurement_reflns_used 2785
_cell_measurement_temperature 120(2)
_cell_measurement_theta_max 27.49
_cell_measurement_theta_min 3.14
_cell_volume 1263.53(14)
_computing_cell_refinement 'DENZO-SMN (Otwinowski & Minor, 1997)'
_computing_data_collection 'Kappa-CCD server software (Nonius, 1997)'
_computing_data_reduction DENZO-SMN
_computing_molecular_graphics 'PLATON (Spek, 2003)'
_computing_publication_material 'SHELXL-97  and PRPKAPPA (Ferguson, 1999)'
_computing_structure_refinement 'OSCAIL  and SHELXS-97 (Sheldrick, 1997)'
_computing_structure_solution 'OSCAIL (McArdle, 2003) and SHELXS-97 (Sheldrick, 1997)'
_diffrn_ambient_temperature 120(2)
_diffrn_measured_fraction_theta_full 0.973
_diffrn_measured_fraction_theta_max 0.957
_diffrn_measurement_device_type Kappa-CCD
_diffrn_measurement_method '\f scans, and \w scans with \k offsets'
_diffrn_radiation_monochromator graphite
_diffrn_radiation_source 'rotating anode'
_diffrn_radiation_type 'Mo K\a'
_diffrn_radiation_wavelength 0.71073
_diffrn_reflns_av_R_equivalents 0.0641
_diffrn_reflns_av_sigmaI/netI 0.0731
_diffrn_reflns_limit_h_max 27
_diffrn_reflns_limit_h_min -27
_diffrn_reflns_limit_k_max 10
_diffrn_reflns_limit_k_min -10
_diffrn_reflns_limit_l_max 9
_diffrn_reflns_limit_l_min -9
_diffrn_reflns_number 12705
_diffrn_reflns_theta_full 25.00
_diffrn_reflns_theta_max 27.49
_diffrn_reflns_theta_min 3.14
_diffrn_standards_decay_% 0
_exptl_absorpt_coefficient_mu 2.530
_exptl_absorpt_correction_T_max 0.951
_exptl_absorpt_correction_T_min 0.377
_exptl_absorpt_correction_type multi-scan
_exptl_absorpt_process_details 'SORTAV (Blessing, 1995 & 1997)'
_exptl_crystal_colour yellow
_exptl_crystal_density_diffrn 1.862
_exptl_crystal_density_method 'not measured'
_exptl_crystal_description needle
_exptl_crystal_F_000 688
_exptl_crystal_size_max 0.48
_exptl_crystal_size_mid 0.04
_exptl_crystal_size_min 0.02
_refine_diff_density_max 1.131
_refine_diff_density_min -0.599
_refine_ls_extinction_method none
_refine_ls_goodness_of_fit_ref 0.998
_refine_ls_hydrogen_treatment constr
_refine_ls_matrix_type full
_refine_ls_number_parameters 163
_refine_ls_number_reflns 2785
_refine_ls_number_restraints 0
_refine_ls_restrained_S_all 0.998
_refine_ls_R_factor_all 0.0727
_refine_ls_R_factor_gt 0.0352
_refine_ls_shift/su_max 0.001
_refine_ls_shift/su_mean 0.000
_refine_ls_structure_factor_coef Fsqd
_refine_ls_weighting_details 'w=1/[\s^2^(Fo^2^)+(0.0209P)^2^] where P=(Fo^2^+2Fc^2^)/3'
_refine_ls_weighting_scheme calc
_refine_ls_wR_factor_gt 0.0580
_refine_ls_wR_factor_ref 0.0652
_reflns_number_gt 1934
_reflns_number_total 2785
_reflns_threshold_expression I>2\s(I)
_cod_data_source_file na5018.cif
_cod_data_source_block (6)
_cod_depositor_comments
;
The following automatic conversions were performed:
'_exptl_absorpt_correction_type' value 'Multi-scan' changed to
'multi-scan' according to
'/home/saulius/struct/CIF-dictionaries/cif_core.dic' dictionary named
'cif_core.dic' version 2.4.1 from 2010-06-29.

Automatic conversion script
Id: cif_fix_enum 1527 2010-12-29 10:47:43Z saulius 

The following automatic conversions were performed:

'_exptl_absorpt_correction_type' value 'Multi-scan' changed to
'multi-scan' according to
/home/saulius/struct/CIF-dictionaries/cif_core.dic dictionary named
'cif_core.dic' version 2.4.1 from 2010-06-29.

Automatic conversion script
Id: cif_fix_values 1715 2011-07-08 13:25:40Z adriana 
;
_cod_original_sg_symbol_H-M 'P 21/c'
_cod_database_code 2102573

loop_
_symmetry_equiv_pos_as_xyz
'x, y, z'
'-x, y+1/2, -z+1/2'
'-x, -y, -z'
'x, -y-1/2, z-1/2'

loop_
_atom_site_label
_atom_site_fract_x
_atom_site_fract_y
_atom_site_fract_z
_atom_site_U_iso_or_equiv
_atom_site_adp_type
_atom_site_calc_flag
_atom_site_refinement_flags
_atom_site_occupancy
_atom_site_type_symbol
N1 0.29471(14) 0.6052(4) 0.0718(4) 0.0251(8) Uani d . 1 N
C11 0.17805(17) 0.6034(5) 0.0486(4) 0.0174(8) Uani d . 1 C
C12 0.17247(16) 0.7717(5) 0.0569(4) 0.0178(8) Uani d . 1 C
C13 0.11592(18) 0.8393(5) 0.1011(5) 0.0179(9) Uani d . 1 C
N13 0.11125(17) 1.0189(4) 0.1087(4) 0.0244(8) Uani d . 1 N
O11 0.15922(13) 1.0989(3) 0.0901(4) 0.0360(7) Uani d . 1 O
O12 0.05994(13) 1.0807(3) 0.1341(4) 0.0360(7) Uani d . 1 O
C14 0.06417(18) 0.7463(5) 0.1383(4) 0.0227(9) Uani d . 1 C
C15 0.07033(18) 0.5784(5) 0.1321(5) 0.0255(9) Uani d . 1 C
C16 0.12658(19) 0.5077(5) 0.0873(5) 0.0246(9) Uani d . 1 C
C17 0.23833(19) 0.5273(5) -0.0108(5) 0.0266(10) Uani d . 1 C
C21 0.32330(17) 0.5586(4) 0.2411(5) 0.0178(8) Uani d . 1 C
C22 0.29209(17) 0.4628(5) 0.3662(5) 0.0201(9) Uani d . 1 C
C23 0.32217(17) 0.4212(5) 0.5346(5) 0.0200(8) Uani d . 1 C
C24 0.38304(17) 0.4743(4) 0.5817(4) 0.0190(8) Uani d . 1 C
I24 0.429933(12) 0.40696(3) 0.83507(3) 0.02594(10) Uani d . 1 I
C25 0.41432(17) 0.5698(4) 0.4606(5) 0.0185(8) Uani d . 1 C
C26 0.38440(17) 0.6114(4) 0.2919(5) 0.0196(9) Uani d . 1 C
H1 0.3197 0.6537 -0.0023 0.030 Uiso d R 1 H
H12 0.2070 0.8399 0.0327 0.021 Uiso calc R 1 H
H14 0.0258 0.7960 0.1671 0.027 Uiso calc R 1 H
H15 0.0359 0.5107 0.1585 0.031 Uiso calc R 1 H
H16 0.1300 0.3920 0.0831 0.029 Uiso calc R 1 H
H17A 0.2391 0.4101 0.0231 0.032 Uiso calc R 1 H
H17B 0.2384 0.5345 -0.1466 0.032 Uiso calc R 1 H
H22 0.2502 0.4266 0.3349 0.024 Uiso calc R 1 H
H23 0.3010 0.3558 0.6185 0.024 Uiso calc R 1 H
H25 0.4560 0.6064 0.4932 0.022 Uiso calc R 1 H
H26 0.4059 0.6772 0.2091 0.023 Uiso calc R 1 H

loop_
_atom_site_aniso_label
_atom_site_aniso_U_11
_atom_site_aniso_U_22
_atom_site_aniso_U_33
_atom_site_aniso_U_12
_atom_site_aniso_U_13
_atom_site_aniso_U_23
N1 0.0207(18) 0.031(2) 0.0245(18) 0.0029(16) 0.0050(14) 0.0043(15)
C11 0.020(2) 0.018(2) 0.0131(18) 0.0020(18) -0.0044(14) -0.0005(15)
C12 0.016(2) 0.021(2) 0.0156(18) -0.0060(17) -0.0028(14) -0.0003(16)
C13 0.023(2) 0.016(2) 0.0146(19) 0.0032(18) -0.0012(15) -0.0008(15)
N13 0.027(2) 0.022(2) 0.0238(18) 0.0045(18) 0.0003(14) 0.0009(14)
O11 0.0300(18) 0.0174(17) 0.062(2) -0.0029(15) 0.0091(14) 0.0015(14)
O12 0.0288(18) 0.0281(18) 0.0516(19) 0.0147(15) 0.0068(13) -0.0023(14)
C14 0.020(2) 0.030(3) 0.018(2) 0.0019(19) 0.0020(15) 0.0001(17)
C15 0.025(2) 0.030(3) 0.022(2) -0.007(2) 0.0024(16) 0.0038(17)
C16 0.036(3) 0.012(2) 0.024(2) 0.000(2) -0.0043(17) -0.0021(16)
C17 0.035(3) 0.023(2) 0.020(2) 0.009(2) -0.0011(17) -0.0019(17)
C21 0.020(2) 0.018(2) 0.0163(19) 0.0089(16) 0.0025(15) -0.0007(15)
C22 0.017(2) 0.020(2) 0.023(2) 0.0005(17) 0.0021(16) -0.0037(16)
C23 0.023(2) 0.016(2) 0.022(2) 0.0040(18) 0.0060(15) 0.0008(16)
C24 0.026(2) 0.012(2) 0.019(2) 0.0034(17) 0.0013(16) -0.0019(15)
I24 0.02652(16) 0.03048(18) 0.02068(15) 0.00257(14) 0.00091(10) 0.00406(12)
C25 0.016(2) 0.016(2) 0.024(2) 0.0023(17) 0.0035(15) -0.0034(16)
C26 0.022(2) 0.017(2) 0.021(2) 0.0019(18) 0.0086(15) 0.0022(16)

loop_
_atom_type_symbol
_atom_type_description
_atom_type_scat_dispersion_real
_atom_type_scat_dispersion_imag
_atom_type_scat_source
C C 0.0033 0.0016 'International Tables Vol C Tables 4.2.6.8 and 6.1.1.4'
H H 0.0000 0.0000 'International Tables Vol C Tables 4.2.6.8 and 6.1.1.4'
I I -0.4742 1.8119 'International Tables Vol C Tables 4.2.6.8 and 6.1.1.4'
N N 0.0061 0.0033 'International Tables Vol C Tables 4.2.6.8 and 6.1.1.4'
O O 0.0106 0.0060 'International Tables Vol C Tables 4.2.6.8 and 6.1.1.4'

loop_
_geom_angle_atom_site_label_1
_geom_angle_atom_site_label_2
_geom_angle_atom_site_label_3
_geom_angle
_geom_angle_publ_flag
C21 N1 C17 122.9(3) no
C21 N1 H1 115.0 no
C17 N1 H1 117.6 no
N1 C17 C11 113.1(3) no
N1 C17 H17A 109.0 no
C11 C17 H17A 109.0 no
N1 C17 H17B 109.0 no
C11 C17 H17B 109.0 no
H17A C17 H17B 107.8 no
C12 C11 C16 118.6(3) no
C12 C11 C17 119.9(3) no
C16 C11 C17 121.4(3) no
C11 C12 C13 119.1(3) no
C11 C12 H12 120.4 no
C13 C12 H12 120.4 no
C14 C13 C12 123.0(3) no
C14 C13 N13 119.0(3) no
C12 C13 N13 118.0(3) no
O11 N13 O12 123.5(3) no
O11 N13 C13 117.9(3) no
O12 N13 C13 118.6(3) no
C15 C14 C13 117.5(4) no
C15 C14 H14 121.2 no
C13 C14 H14 121.2 no
C14 C15 C16 120.5(4) no
C14 C15 H15 119.8 no
C16 C15 H15 119.8 no
C15 C16 C11 121.2(4) no
C15 C16 H16 119.4 no
C11 C16 H16 119.4 no
N1 C21 C26 119.3(3) no
N1 C21 C22 122.1(3) no
C26 C21 C22 118.5(3) no
C23 C22 C21 120.1(3) no
C23 C22 H22 119.9 no
C21 C22 H22 119.9 no
C22 C23 C24 120.3(3) no
C22 C23 H23 119.9 no
C24 C23 H23 119.9 no
C23 C24 C25 120.3(3) no
C23 C24 I24 120.5(3) no
C25 C24 I24 119.1(3) no
C26 C25 C24 119.5(3) no
C26 C25 H25 120.2 no
C24 C25 H25 120.2 no
C25 C26 C21 121.2(3) no
C25 C26 H26 119.4 no
C21 C26 H26 119.4 no

loop_
_geom_bond_atom_site_label_1
_geom_bond_atom_site_label_2
_geom_bond_distance
_geom_bond_publ_flag
N1 C21 1.386(4) no
N1 C17 1.449(5) no
N1 H1 0.8799 no
C17 C11 1.518(5) no
C17 H17A 0.99 no
C17 H17B 0.99 no
C11 C12 1.384(5) no
C11 C16 1.392(5) no
C12 C13 1.384(5) no
C12 H12 0.95 no
C13 C14 1.382(5) no
C13 N13 1.474(5) no
N13 O11 1.229(4) no
N13 O12 1.230(4) no
C14 C15 1.381(5) no
C14 H14 0.95 no
C15 C16 1.390(5) no
C15 H15 0.95 no
C16 H16 0.95 no
C21 C26 1.393(5) no
C21 C22 1.406(5) no
C22 C23 1.382(5) no
C22 H22 0.95 no
C23 C24 1.385(5) no
C23 H23 0.95 no
C24 C25 1.385(5) no
C24 I24 2.104(3) no
C25 C26 1.383(5) no
C25 H25 0.95 no
C26 H26 0.95 no

loop_
_geom_hbond_atom_site_label_D
_geom_hbond_atom_site_label_H
_geom_hbond_atom_site_label_A
_geom_hbond_site_symmetry_A
_geom_hbond_distance_DH
_geom_hbond_distance_HA
_geom_hbond_distance_DA
_geom_hbond_angle_DHA
_geom_hbond_publ_flag
C16 H16 O11 1_545 0.95 2.48 3.416(5) 170 y
N1 H1 Cg2 4_564 0.88 2.87 3.563(4) 137 y

loop_
_geom_torsion_atom_site_label_1
_geom_torsion_atom_site_label_2
_geom_torsion_atom_site_label_3
_geom_torsion_atom_site_label_4
_geom_torsion
_geom_torsion_publ_flag
C21 N1 C17 C11 87.8(4) no
N1 C17 C11 C12 43.3(4) no
N1 C17 C11 C16 -139.7(3) no
C16 C11 C12 C13 -0.8(5) no
C17 C11 C12 C13 176.3(3) no
C11 C12 C13 C14 0.2(5) no
C11 C12 C13 N13 -179.9(3) no
C14 C13 N13 O11 174.2(3) no
C12 C13 N13 O11 -5.8(4) no
C14 C13 N13 O12 -5.4(5) no
C12 C13 N13 O12 174.6(3) no
C12 C13 C14 C15 0.6(5) no
N13 C13 C14 C15 -179.3(3) no
C13 C14 C15 C16 -0.8(5) no
C14 C15 C16 C11 0.3(5) no
C12 C11 C16 C15 0.6(5) no
C17 C11 C16 C15 -176.5(3) no
C17 N1 C21 C26 165.2(3) no
C17 N1 C21 C22 -16.5(5) no
N1 C21 C22 C23 -179.1(3) no
C26 C21 C22 C23 -0.7(5) no
C21 C22 C23 C24 0.4(5) no
C22 C23 C24 C25 0.1(5) no
C22 C23 C24 I24 -178.6(3) no
C23 C24 C25 C26 -0.2(5) no
I24 C24 C25 C26 178.5(3) no
C24 C25 C26 C21 -0.2(5) no
N1 C21 C26 C25 179.0(3) no
C22 C21 C26 C25 0.6(5) no

loop_
_cod_related_entry_id
_cod_related_entry_database
_cod_related_entry_code
1 ChemSpider 21140198
